data_7004789
loop_
_publ_author_name
'Camadanli, Sebnem'
'Beck, Robert'
'Fl\"orke, Ulrich'
'Klein, Hans-Friedrich'

_publ_section_title
;
 First regioselective cyclometalation reactions of cobalt in
 arylketones: C--H versus C--F activation
;
_journal_issue 42
_journal_name_full 'Dalton Transactions'
_journal_page_first 5701
_journal_page_last 5704
_journal_paper_doi 10.1039/B813419g
_journal_year 2008
_chemical_formula_sum 'C22 H32 Co F4 O P3'
_chemical_formula_weight 540.32
_chemical_name_systematic
;
?
;
_space_group_IT_number 14
_symmetry_cell_setting monoclinic
_symmetry_space_group_name_Hall '-P 2ybc'
_symmetry_space_group_name_H-M 'P 1 21/c 1'
_atom_sites_solution_hydrogens geom
_atom_sites_solution_primary direct
_atom_sites_solution_secondary difmap
_audit_creation_method SHELXL-97
_cell_angle_alpha 90.00
_cell_angle_beta 130.890(8)
_cell_angle_gamma 90.00
_cell_formula_units_Z 4
_cell_length_a 12.7954(16)
_cell_length_b 14.830(2)
_cell_length_c 17.434(2)
_cell_measurement_temperature 150(2)
_cell_volume 2500.9(6)
_computing_cell_refinement 'XAREA (STOE, 2002)'
_computing_data_collection 'XAREA (STOE, 2002)'
_computing_data_reduction 'X-Red (STOE, 2002)'
_computing_molecular_graphics 'Diamond 2.1e'
_computing_publication_material 'X-STEP32, Microsoft Word'
_computing_structure_refinement 'SHELXL-97 (Sheldrick, 1997)'
_computing_structure_solution 'SHELXS-97 (Sheldrick, 1990)'
_diffrn_ambient_temperature 150(2)
_diffrn_measured_fraction_theta_full 0.987
_diffrn_measured_fraction_theta_max 0.987
_diffrn_measurement_device_type 'Stoe IPDS II'
_diffrn_measurement_method '\w scans'
_diffrn_radiation_monochromator graphite
_diffrn_radiation_source 'fine-focus sealed tube'
_diffrn_radiation_type MoK\a
_diffrn_radiation_wavelength 0.71073
_diffrn_reflns_av_R_equivalents 0.1791
_diffrn_reflns_av_sigmaI/netI 0.0945
_diffrn_reflns_limit_h_max 16
_diffrn_reflns_limit_h_min -16
_diffrn_reflns_limit_k_max 18
_diffrn_reflns_limit_k_min -18
_diffrn_reflns_limit_l_max 21
_diffrn_reflns_limit_l_min -22
_diffrn_reflns_number 34404
_diffrn_reflns_theta_full 26.88
_diffrn_reflns_theta_max 26.88
_diffrn_reflns_theta_min 2.07
_diffrn_standards_decay_% 0
_diffrn_standards_number 0
_exptl_absorpt_coefficient_mu 0.920
_exptl_absorpt_correction_type none
_exptl_crystal_colour brown
_exptl_crystal_density_diffrn 1.435
_exptl_crystal_density_meas 0
_exptl_crystal_density_method 'not measured'
_exptl_crystal_description block
_exptl_crystal_F_000 1120
_exptl_crystal_size_max 0.12
_exptl_crystal_size_mid 0.10
_exptl_crystal_size_min 0.09
_refine_diff_density_max 0.525
_refine_diff_density_min -0.623
_refine_diff_density_rms 0.087
_refine_ls_extinction_method none
_refine_ls_goodness_of_fit_ref 1.049
_refine_ls_hydrogen_treatment constr
_refine_ls_matrix_type full
_refine_ls_number_parameters 289
_refine_ls_number_reflns 5329
_refine_ls_number_restraints 0
_refine_ls_restrained_S_all 1.049
_refine_ls_R_factor_all 0.0916
_refine_ls_R_factor_gt 0.0564
_refine_ls_shift/su_max 0.001
_refine_ls_shift/su_mean 0.000
_refine_ls_structure_factor_coef Fsqd
_refine_ls_weighting_details 'calc w=1/[\s^2^(Fo^2^)+(0.0357P)^2^+0.4188P] where P=(Fo^2^+2Fc^2^)/3'
_refine_ls_weighting_scheme calc
_refine_ls_wR_factor_gt 0.1067
_refine_ls_wR_factor_ref 0.1162
_reflns_number_gt 3845
_reflns_number_total 5329
_reflns_threshold_expression >2sigma(I)
_cod_data_source_file B813419g.txt
_cod_data_source_block c:\structures\
_cod_depositor_comments
;
The following automatic conversions were performed:
'_symmetry_cell_setting' value 'Monoclinic' changed to 'monoclinic'
according to '/home/saulius/struct/CIF-dictionaries/cif_core.dic'
dictionary named 'cif_core.dic' version 2.4.1 from 2010-06-29.

Automatic conversion script
Id: cif_fix_enum 1527 2010-12-29 10:47:43Z saulius 
;
_cod_original_cell_volume 2500.9(5)
_cod_original_sg_symbol_H-M P21/c
_cod_database_code 7004789

loop_
_symmetry_equiv_pos_as_xyz
'x, y, z'
'-x, y+1/2, -z+1/2'
'-x, -y, -z'
'x, -y-1/2, z-1/2'

loop_
_atom_site_label
_atom_site_type_symbol
_atom_site_fract_x
_atom_site_fract_y
_atom_site_fract_z
_atom_site_U_iso_or_equiv
_atom_site_adp_type
_atom_site_occupancy
_atom_site_symmetry_multiplicity
_atom_site_calc_flag
_atom_site_refinement_flags
_atom_site_disorder_assembly
_atom_site_disorder_group
C1 C 0.4033(4) 0.0681(2) -0.2807(3) 0.0230(8) Uani 1 1 d . . .
C2 C 0.3606(4) 0.0193(2) -0.2372(3) 0.0244(8) Uani 1 1 d . . .
C3 C 0.2259(4) 0.0142(2) -0.2768(3) 0.0263(9) Uani 1 1 d . . .
C4 C 0.1229(4) 0.0580(3) -0.3672(3) 0.0266(8) Uani 1 1 d . . .
C5 C 0.1559(4) 0.1048(3) -0.4153(3) 0.0257(8) Uani 1 1 d . . .
C6 C 0.2929(4) 0.1090(2) -0.3774(3) 0.0218(8) Uani 1 1 d . . .
C7 C 0.3413(4) 0.1545(2) -0.4211(3) 0.0196(7) Uani 1 1 d . . .
C8 C 0.2596(3) 0.1919(2) -0.5239(3) 0.0197(7) Uani 1 1 d . . .
C9 C 0.1417(4) 0.1486(3) -0.6093(3) 0.0257(8) Uani 1 1 d . . .
H9A H 0.1115 0.0950 -0.6016 0.031 Uiso 1 1 calc R . .
C10 C 0.0700(4) 0.1853(3) -0.7051(3) 0.0306(9) Uani 1 1 d . . .
H10A H -0.0078 0.1558 -0.7614 0.037 Uiso 1 1 calc R . .
C11 C 0.1126(4) 0.2650(3) -0.7181(3) 0.0320(9) Uani 1 1 d . . .
H11A H 0.0627 0.2897 -0.7825 0.038 Uiso 1 1 calc R . .
C12 C 0.2294(4) 0.3078(3) -0.6350(3) 0.0304(9) Uani 1 1 d . . .
H12A H 0.2585 0.3614 -0.6434 0.036 Uiso 1 1 calc R . .
C13 C 0.3034(4) 0.2713(3) -0.5391(3) 0.0253(8) Uani 1 1 d . . .
H13A H 0.3836 0.2998 -0.4839 0.030 Uiso 1 1 calc R . .
C14 C 0.5697(5) 0.1552(3) -0.0478(4) 0.0365(10) Uani 1 1 d . . .
H14A H 0.6276 0.1747 0.0216 0.055 Uiso 1 1 calc R . .
H14B H 0.5186 0.1028 -0.0569 0.055 Uiso 1 1 calc R . .
H14C H 0.5065 0.2026 -0.0914 0.055 Uiso 1 1 calc R . .
C15 C 0.7879(5) 0.0405(3) 0.0146(3) 0.0398(11) Uani 1 1 d . . .
H15A H 0.7362 -0.0144 -0.0048 0.060 Uiso 1 1 calc R . .
H15B H 0.8206 0.0596 0.0797 0.060 Uiso 1 1 calc R . .
H15C H 0.8654 0.0303 0.0185 0.060 Uiso 1 1 calc R . .
C16 C 0.7919(5) 0.2254(3) -0.0162(3) 0.0406(11) Uani 1 1 d . . .
H16A H 0.8256 0.2299 0.0516 0.061 Uiso 1 1 calc R . .
H16B H 0.7417 0.2792 -0.0532 0.061 Uiso 1 1 calc R . .
H16C H 0.8684 0.2184 -0.0140 0.061 Uiso 1 1 calc R . .
C17 C 0.5551(6) -0.1388(3) -0.2250(4) 0.0405(11) Uani 1 1 d . . .
H17A H 0.6052 -0.1404 -0.1534 0.061 Uiso 1 1 calc R . .
H17B H 0.5694 -0.1942 -0.2454 0.061 Uiso 1 1 calc R . .
H17C H 0.4583 -0.1313 -0.2612 0.061 Uiso 1 1 calc R . .
C18 C 0.7890(5) -0.0880(3) -0.1907(4) 0.0473(12) Uani 1 1 d . . .
H18A H 0.7828 -0.1499 -0.2094 0.071 Uiso 1 1 calc R . .
H18B H 0.8447 -0.0838 -0.1185 0.071 Uiso 1 1 calc R . .
H18C H 0.8305 -0.0531 -0.2110 0.071 Uiso 1 1 calc R . .
C19 C 0.5264(6) -0.0695(3) -0.3864(4) 0.0487(13) Uani 1 1 d . . .
H19A H 0.4298 -0.0563 -0.4271 0.073 Uiso 1 1 calc R . .
H19B H 0.5379 -0.1321 -0.3934 0.073 Uiso 1 1 calc R . .
H19C H 0.5643 -0.0331 -0.4086 0.073 Uiso 1 1 calc R . .
C20 C 0.9373(4) 0.1311(3) -0.1192(3) 0.0342(10) Uani 1 1 d . . .
H20A H 0.9918 0.1618 -0.1310 0.051 Uiso 1 1 calc R . .
H20B H 0.9555 0.0676 -0.1130 0.051 Uiso 1 1 calc R . .
H20C H 0.9610 0.1533 -0.0578 0.051 Uiso 1 1 calc R . .
C21 C 0.7413(5) 0.1229(3) -0.3332(3) 0.0372(10) Uani 1 1 d . . .
H21A H 0.7589 0.0597 -0.3315 0.056 Uiso 1 1 calc R . .
H21B H 0.8081 0.1571 -0.3297 0.056 Uiso 1 1 calc R . .
H21C H 0.6501 0.1369 -0.3952 0.056 Uiso 1 1 calc R . .
C22 C 0.7503(4) 0.2738(3) -0.2354(3) 0.0311(9) Uani 1 1 d . . .
H22A H 0.7687 0.3001 -0.1773 0.047 Uiso 1 1 calc R . .
H22B H 0.6607 0.2926 -0.2959 0.047 Uiso 1 1 calc R . .
H22C H 0.8193 0.2931 -0.2382 0.047 Uiso 1 1 calc R . .
Co1 Co 0.58292(5) 0.09637(3) -0.23658(4) 0.01761(13) Uani 1 1 d . . .
F1 F 0.4556(3) -0.02517(15) -0.14669(17) 0.0318(5) Uani 1 1 d . . .
F2 F 0.1928(3) -0.03117(15) -0.2274(2) 0.0376(6) Uani 1 1 d . . .
F3 F -0.0087(2) 0.05635(17) -0.4025(2) 0.0402(6) Uani 1 1 d . . .
F4 F 0.0514(2) 0.15077(17) -0.50058(19) 0.0377(6) Uani 1 1 d . . .
O1 O 0.4744(2) 0.16169(16) -0.36119(18) 0.0194(5) Uani 1 1 d . . .
P1 P 0.67717(10) 0.12768(7) -0.07942(8) 0.0228(2) Uani 1 1 d . . .
P2 P 0.75430(10) 0.15164(6) -0.22545(8) 0.0215(2) Uani 1 1 d . . .
P3 P 0.61630(11) -0.04486(6) -0.25359(8) 0.0243(2) Uani 1 1 d . . .

loop_
_atom_site_aniso_label
_atom_site_aniso_U_11
_atom_site_aniso_U_22
_atom_site_aniso_U_33
_atom_site_aniso_U_23
_atom_site_aniso_U_13
_atom_site_aniso_U_12
C1 0.028(2) 0.0190(17) 0.025(2) -0.0026(14) 0.0182(18) -0.0062(15)
C2 0.034(2) 0.0168(17) 0.026(2) -0.0006(15) 0.0208(19) -0.0025(16)
C3 0.042(2) 0.0182(18) 0.039(2) -0.0073(16) 0.036(2) -0.0100(17)
C4 0.024(2) 0.0243(19) 0.036(2) -0.0079(17) 0.0223(19) -0.0071(16)
C5 0.0217(18) 0.028(2) 0.027(2) -0.0017(17) 0.0160(17) -0.0028(16)
C6 0.0217(18) 0.0183(18) 0.0246(19) -0.0025(15) 0.0149(17) -0.0020(14)
C7 0.0185(18) 0.0172(17) 0.0210(19) -0.0019(14) 0.0119(16) -0.0002(14)
C8 0.0150(17) 0.0198(17) 0.0233(19) 0.0024(14) 0.0122(16) 0.0027(14)
C9 0.0240(19) 0.028(2) 0.023(2) -0.0018(16) 0.0142(17) -0.0012(16)
C10 0.0222(19) 0.043(2) 0.022(2) -0.0037(18) 0.0128(18) -0.0022(18)
C11 0.024(2) 0.047(3) 0.022(2) 0.0104(18) 0.0140(19) 0.0095(18)
C12 0.031(2) 0.030(2) 0.031(2) 0.0082(17) 0.021(2) 0.0018(17)
C13 0.0231(19) 0.027(2) 0.025(2) 0.0034(16) 0.0154(18) 0.0004(16)
C14 0.038(2) 0.039(2) 0.042(3) -0.013(2) 0.030(2) -0.004(2)
C15 0.044(3) 0.041(3) 0.025(2) 0.0050(19) 0.019(2) 0.012(2)
C16 0.037(2) 0.050(3) 0.030(2) -0.014(2) 0.020(2) -0.014(2)
C17 0.066(3) 0.023(2) 0.053(3) -0.001(2) 0.048(3) -0.003(2)
C18 0.058(3) 0.027(2) 0.069(4) 0.004(2) 0.047(3) 0.013(2)
C19 0.078(4) 0.034(2) 0.038(3) -0.011(2) 0.040(3) -0.015(2)
C20 0.027(2) 0.032(2) 0.039(3) 0.0055(19) 0.020(2) 0.0061(17)
C21 0.045(3) 0.043(3) 0.033(2) 0.0027(19) 0.029(2) -0.003(2)
C22 0.025(2) 0.026(2) 0.038(2) 0.0050(18) 0.019(2) 0.0007(17)
Co1 0.0181(2) 0.0155(2) 0.0175(2) 0.0021(2) 0.0109(2) 0.0005(2)
F1 0.0446(14) 0.0267(12) 0.0302(13) 0.0067(10) 0.0271(12) 0.0000(10)
F2 0.0599(17) 0.0285(12) 0.0553(17) -0.0041(11) 0.0511(15) -0.0110(12)
F3 0.0324(13) 0.0443(14) 0.0595(17) -0.0099(13) 0.0369(14) -0.0110(11)
F4 0.0223(12) 0.0464(15) 0.0382(15) 0.0107(12) 0.0171(12) 0.0057(11)
O1 0.0165(12) 0.0185(12) 0.0188(13) 0.0031(10) 0.0096(11) 0.0006(10)
P1 0.0235(5) 0.0228(5) 0.0205(5) -0.0006(4) 0.0138(4) 0.0027(4)
P2 0.0182(5) 0.0208(5) 0.0236(5) 0.0038(4) 0.0129(4) 0.0019(4)
P3 0.0355(6) 0.0176(5) 0.0247(5) -0.0003(4) 0.0219(5) 0.0001(4)

loop_
_atom_type_symbol
_atom_type_description
_atom_type_scat_dispersion_real
_atom_type_scat_dispersion_imag
_atom_type_scat_source
C C 0.0033 0.0016 'International Tables Vol C Tables 4.2.6.8 and 6.1.1.4'
H H 0.0000 0.0000 'International Tables Vol C Tables 4.2.6.8 and 6.1.1.4'
Co Co 0.3494 0.9721 'International Tables Vol C Tables 4.2.6.8 and 6.1.1.4'
F F 0.0171 0.0103 'International Tables Vol C Tables 4.2.6.8 and 6.1.1.4'
O O 0.0106 0.0060 'International Tables Vol C Tables 4.2.6.8 and 6.1.1.4'
P P 0.1023 0.0942 'International Tables Vol C Tables 4.2.6.8 and 6.1.1.4'

loop_
_geom_angle_atom_site_label_1
_geom_angle_atom_site_label_2
_geom_angle_atom_site_label_3
_geom_angle
_geom_angle_site_symmetry_1
_geom_angle_site_symmetry_3
_geom_angle_publ_flag
C2 C1 C6 114.9(3) . . ?
C2 C1 Co1 133.1(3) . . ?
C6 C1 Co1 112.0(2) . . ?
F1 C2 C3 115.0(3) . . ?
F1 C2 C1 120.5(3) . . ?
C3 C2 C1 124.4(4) . . ?
F2 C3 C2 121.1(4) . . ?
F2 C3 C4 119.6(3) . . ?
C2 C3 C4 119.3(3) . . ?
C5 C4 F3 121.6(4) . . ?
C5 C4 C3 119.7(3) . . ?
F3 C4 C3 118.6(3) . . ?
C4 C5 F4 116.8(3) . . ?
C4 C5 C6 121.9(4) . . ?
F4 C5 C6 121.2(3) . . ?
C5 C6 C7 127.6(3) . . ?
C5 C6 C1 119.6(3) . . ?
C7 C6 C1 112.7(3) . . ?
O1 C7 C6 114.2(3) . . ?
O1 C7 C8 117.6(3) . . ?
C6 C7 C8 128.2(3) . . ?
C9 C8 C13 118.0(3) . . ?
C9 C8 C7 122.3(3) . . ?
C13 C8 C7 119.6(3) . . ?
C10 C9 C8 120.2(4) . . ?
C11 C10 C9 120.8(4) . . ?
C12 C11 C10 119.7(4) . . ?
C11 C12 C13 120.2(4) . . ?
C12 C13 C8 121.0(4) . . ?
O1 Co1 C1 82.35(13) . . ?
O1 Co1 P3 113.06(8) . . ?
C1 Co1 P3 91.45(11) . . ?
O1 Co1 P1 135.02(8) . . ?
C1 Co1 P1 94.65(11) . . ?
P3 Co1 P1 111.87(4) . . ?
O1 Co1 P2 81.58(8) . . ?
C1 Co1 P2 163.92(12) . . ?
P3 Co1 P2 95.47(4) . . ?
P1 Co1 P2 96.20(4) . . ?
C7 O1 Co1 118.1(2) . . ?
C15 P1 C16 100.1(2) . . ?
C15 P1 C14 100.5(2) . . ?
C16 P1 C14 96.1(2) . . ?
C15 P1 Co1 116.04(15) . . ?
C16 P1 Co1 119.09(15) . . ?
C14 P1 Co1 120.93(15) . . ?
C22 P2 C20 101.6(2) . . ?
C22 P2 C21 99.0(2) . . ?
C20 P2 C21 101.4(2) . . ?
C22 P2 Co1 113.18(13) . . ?
C20 P2 Co1 124.30(15) . . ?
C21 P2 Co1 113.79(15) . . ?
C17 P3 C18 97.8(2) . . ?
C17 P3 C19 99.6(2) . . ?
C18 P3 C19 101.7(2) . . ?
C17 P3 Co1 122.43(15) . . ?
C18 P3 Co1 121.33(16) . . ?
C19 P3 Co1 110.22(17) . . ?

loop_
_geom_bond_atom_site_label_1
_geom_bond_atom_site_label_2
_geom_bond_distance
_geom_bond_site_symmetry_2
_geom_bond_publ_flag
C1 C2 1.393(5) . ?
C1 C6 1.444(5) . ?
C1 Co1 1.932(4) . ?
C2 F1 1.376(4) . ?
C2 C3 1.378(6) . ?
C3 F2 1.361(4) . ?
C3 C4 1.387(6) . ?
C4 C5 1.352(5) . ?
C4 F3 1.363(4) . ?
C5 F4 1.364(4) . ?
C5 C6 1.413(5) . ?
C6 C7 1.428(5) . ?
C7 O1 1.293(4) . ?
C7 C8 1.470(5) . ?
C8 C9 1.401(5) . ?
C8 C13 1.402(5) . ?
C9 C10 1.386(6) . ?
C10 C11 1.381(6) . ?
C11 C12 1.378(6) . ?
C12 C13 1.383(5) . ?
C14 P1 1.832(4) . ?
C15 P1 1.824(4) . ?
C16 P1 1.830(4) . ?
C17 P3 1.820(4) . ?
C18 P3 1.823(5) . ?
C19 P3 1.825(5) . ?
C20 P2 1.824(4) . ?
C21 P2 1.825(4) . ?
C22 P2 1.817(4) . ?
Co1 O1 1.907(2) . ?
Co1 P3 2.1962(11) . ?
Co1 P1 2.2026(11) . ?
Co1 P2 2.2273(11) . ?

loop_
_geom_torsion_atom_site_label_1
_geom_torsion_atom_site_label_2
_geom_torsion_atom_site_label_3
_geom_torsion_atom_site_label_4
_geom_torsion
_geom_torsion_site_symmetry_1
_geom_torsion_site_symmetry_2
_geom_torsion_site_symmetry_3
_geom_torsion_site_symmetry_4
_geom_torsion_publ_flag
C6 C1 C2 F1 177.9(3) . . . . ?
Co1 C1 C2 F1 -4.2(6) . . . . ?
C6 C1 C2 C3 -4.7(5) . . . . ?
Co1 C1 C2 C3 173.1(3) . . . . ?
F1 C2 C3 F2 0.8(5) . . . . ?
C1 C2 C3 F2 -176.7(3) . . . . ?
F1 C2 C3 C4 179.2(3) . . . . ?
C1 C2 C3 C4 1.7(6) . . . . ?
F2 C3 C4 C5 178.5(3) . . . . ?
C2 C3 C4 C5 0.1(6) . . . . ?
F2 C3 C4 F3 1.9(5) . . . . ?
C2 C3 C4 F3 -176.5(3) . . . . ?
F3 C4 C5 F4 0.4(6) . . . . ?
C3 C4 C5 F4 -176.1(3) . . . . ?
F3 C4 C5 C6 178.0(3) . . . . ?
C3 C4 C5 C6 1.5(6) . . . . ?
C4 C5 C6 C7 179.0(4) . . . . ?
F4 C5 C6 C7 -3.4(6) . . . . ?
C4 C5 C6 C1 -4.8(6) . . . . ?
F4 C5 C6 C1 172.7(3) . . . . ?
C2 C1 C6 C5 6.1(5) . . . . ?
Co1 C1 C6 C5 -172.2(3) . . . . ?
C2 C1 C6 C7 -177.2(3) . . . . ?
Co1 C1 C6 C7 4.5(4) . . . . ?
C5 C6 C7 O1 167.5(4) . . . . ?
C1 C6 C7 O1 -8.9(4) . . . . ?
C5 C6 C7 C8 -13.5(6) . . . . ?
C1 C6 C7 C8 170.1(3) . . . . ?
O1 C7 C8 C9 140.8(3) . . . . ?
C6 C7 C8 C9 -38.2(5) . . . . ?
O1 C7 C8 C13 -36.0(5) . . . . ?
C6 C7 C8 C13 145.0(4) . . . . ?
C13 C8 C9 C10 -1.5(5) . . . . ?
C7 C8 C9 C10 -178.3(3) . . . . ?
C8 C9 C10 C11 -0.4(6) . . . . ?
C9 C10 C11 C12 1.3(6) . . . . ?
C10 C11 C12 C13 -0.1(6) . . . . ?
C11 C12 C13 C8 -1.8(6) . . . . ?
C9 C8 C13 C12 2.6(5) . . . . ?
C7 C8 C13 C12 179.5(3) . . . . ?
C2 C1 Co1 O1 -177.7(4) . . . . ?
C6 C1 Co1 O1 0.2(2) . . . . ?
C2 C1 Co1 P3 69.2(4) . . . . ?
C6 C1 Co1 P3 -112.9(2) . . . . ?
C2 C1 Co1 P1 -42.9(4) . . . . ?
C6 C1 Co1 P1 135.0(2) . . . . ?
C2 C1 Co1 P2 -175.2(2) . . . . ?
C6 C1 Co1 P2 2.7(6) . . . . ?
C6 C7 O1 Co1 9.5(4) . . . . ?
C8 C7 O1 Co1 -169.6(2) . . . . ?
C1 Co1 O1 C7 -5.5(3) . . . . ?
P3 Co1 O1 C7 82.8(2) . . . . ?
P1 Co1 O1 C7 -94.5(3) . . . . ?
P2 Co1 O1 C7 175.2(2) . . . . ?
O1 Co1 P1 C15 -173.9(2) . . . . ?
C1 Co1 P1 C15 102.3(2) . . . . ?
P3 Co1 P1 C15 8.85(19) . . . . ?
P2 Co1 P1 C15 -89.60(19) . . . . ?
O1 Co1 P1 C16 -54.2(2) . . . . ?
C1 Co1 P1 C16 -138.0(2) . . . . ?
P3 Co1 P1 C16 128.52(19) . . . . ?
P2 Co1 P1 C16 30.07(19) . . . . ?
O1 Co1 P1 C14 64.2(2) . . . . ?
C1 Co1 P1 C14 -19.7(2) . . . . ?
P3 Co1 P1 C14 -113.11(18) . . . . ?
P2 Co1 P1 C14 148.44(18) . . . . ?
O1 Co1 P2 C22 55.78(18) . . . . ?
C1 Co1 P2 C22 53.3(4) . . . . ?
P3 Co1 P2 C22 168.33(16) . . . . ?
P1 Co1 P2 C22 -78.91(16) . . . . ?
O1 Co1 P2 C20 179.5(2) . . . . ?
C1 Co1 P2 C20 177.0(4) . . . . ?
P3 Co1 P2 C20 -67.90(19) . . . . ?
P1 Co1 P2 C20 44.86(18) . . . . ?
O1 Co1 P2 C21 -56.25(18) . . . . ?
C1 Co1 P2 C21 -58.8(4) . . . . ?
P3 Co1 P2 C21 56.30(17) . . . . ?
P1 Co1 P2 C21 169.06(17) . . . . ?
O1 Co1 P3 C17 -118.2(2) . . . . ?
C1 Co1 P3 C17 -35.9(2) . . . . ?
P1 Co1 P3 C17 59.7(2) . . . . ?
P2 Co1 P3 C17 158.6(2) . . . . ?
O1 Co1 P3 C18 116.6(2) . . . . ?
C1 Co1 P3 C18 -161.1(2) . . . . ?
P1 Co1 P3 C18 -65.5(2) . . . . ?
P2 Co1 P3 C18 33.5(2) . . . . ?
O1 Co1 P3 C19 -1.8(2) . . . . ?
C1 Co1 P3 C19 80.5(2) . . . . ?
P1 Co1 P3 C19 176.10(19) . . . . ?
P2 Co1 P3 C19 -84.97(19) . . . . ?
